data_1546161
loop_
_publ_author_name
'Kachi-Terajima, Chihiro'
'Ishii, Rikako'
'Tojo, Yoshiaki'
'Fukuda, Masato'
'Kitagawa, Yasutaka'
'Asaoka, Mizuki'
'Miyasaka, Hitoshi'

_publ_section_title
;
 Ferromagnetic Exchange Coupling in a Family of MnIII Salen-Type
 Schiff-Base Out-of-Plane Dimers
;
_journal_name_full 'The Journal of Physical Chemistry C'
_journal_paper_doi 10.1021/acs.jpcc.7b03336
_journal_year 2017
_chemical_formula_sum 'C44 H52 Mn2 N10 O8'
_chemical_formula_weight 958.84
_chemical_name_systematic
; 
 ? 
;
_space_group_IT_number 14
_symmetry_cell_setting monoclinic
_symmetry_space_group_name_Hall '-P 2yn'
_symmetry_space_group_name_H-M 'P 1 21/n 1'
_atom_sites_solution_hydrogens geom
_atom_sites_solution_primary direct
_atom_sites_solution_secondary difmap
_audit_creation_method SHELXL-97
_cell_angle_alpha 90.00
_cell_angle_beta 104.3380(10)
_cell_angle_gamma 90.00
_cell_formula_units_Z 4
_cell_length_a 16.7190(6)
_cell_length_b 14.5578(5)
_cell_length_c 17.9507(6)
_cell_measurement_reflns_used 7970
_cell_measurement_temperature 90
_cell_measurement_theta_max 30.52
_cell_measurement_theta_min 2.37
_cell_volume 4233.0(3)
_computing_cell_refinement 'Bruker SMART'
_computing_data_collection 'Bruker SMART'
_computing_data_reduction 'Bruker SAINT'
_computing_molecular_graphics 'Bruker SHELXTL'
_computing_publication_material 'Bruker SHELXTL'
_computing_structure_refinement 'SHELXL-97 (Sheldrick, 1997)'
_computing_structure_solution 'SHELXS-97 (Sheldrick, 1990)'
_diffrn_ambient_temperature 90
_diffrn_detector_area_resol_mean 8.366
_diffrn_measured_fraction_theta_full 0.998
_diffrn_measured_fraction_theta_max 0.998
_diffrn_measurement_device_type 'CCD area detector'
_diffrn_measurement_method 'phi and omega scans'
_diffrn_radiation_monochromator graphite
_diffrn_radiation_source 'fine-focus sealed tube'
_diffrn_radiation_type MoK\a
_diffrn_radiation_wavelength 0.71073
_diffrn_reflns_av_R_equivalents 0.0306
_diffrn_reflns_av_sigmaI/netI 0.0387
_diffrn_reflns_limit_h_max 22
_diffrn_reflns_limit_h_min -21
_diffrn_reflns_limit_k_max 19
_diffrn_reflns_limit_k_min -12
_diffrn_reflns_limit_l_max 23
_diffrn_reflns_limit_l_min -23
_diffrn_reflns_number 28202
_diffrn_reflns_theta_full 28.28
_diffrn_reflns_theta_max 28.28
_diffrn_reflns_theta_min 1.82
_diffrn_standards_decay_% 0
_exptl_absorpt_coefficient_mu 0.665
_exptl_absorpt_correction_T_max 0.8785
_exptl_absorpt_correction_T_min 0.7322
_exptl_absorpt_correction_type empirical
_exptl_absorpt_process_details 'SADABS; Sheldrick 1996'
_exptl_crystal_colour brown
_exptl_crystal_density_diffrn 1.505
_exptl_crystal_density_method 'not measured'
_exptl_crystal_description prism
_exptl_crystal_F_000 2000
_exptl_crystal_size_max 0.50
_exptl_crystal_size_mid 0.25
_exptl_crystal_size_min 0.20
_refine_diff_density_max 0.426
_refine_diff_density_min -0.371
_refine_diff_density_rms 0.066
_refine_ls_extinction_method none
_refine_ls_goodness_of_fit_ref 1.043
_refine_ls_hydrogen_treatment constr
_refine_ls_matrix_type full
_refine_ls_number_parameters 598
_refine_ls_number_reflns 10492
_refine_ls_number_restraints 0
_refine_ls_restrained_S_all 1.043
_refine_ls_R_factor_all 0.0465
_refine_ls_R_factor_gt 0.0328
_refine_ls_shift/su_max 0.002
_refine_ls_shift/su_mean 0.000
_refine_ls_structure_factor_coef Fsqd
_refine_ls_weighting_details 'calc w=1/[\s^2^(Fo^2^)+(0.0408P)^2^+0.9753P] where P=(Fo^2^+2Fc^2^)/3'
_refine_ls_weighting_scheme calc
_refine_ls_wR_factor_gt 0.0800
_refine_ls_wR_factor_ref 0.0859
_reflns_number_gt 8381
_reflns_number_total 10492
_reflns_threshold_expression >2sigma(I)
_cod_data_source_file jp7b03336_si_014.cif
_cod_data_source_block 20120422meon3_0
_cod_depositor_comments
;
The following automatic conversions were performed:

'_symmetry_cell_setting' value 'Monoclinic' changed to 'monoclinic'
according to
/home/data/users/saulius/crontab/automatic-downloads/rss-feeds/ACS/lib/dictionaries/cif_core.dic
dictionary named 'cif_core.dic' version 2.4.2 from 2011-04-26.

Automatic conversion script
Id: cif_fix_values 4973 2017-02-22 13:04:09Z antanas 
;
_cod_original_sg_symbol_H-M P2(1)/n
_cod_database_code 1546161

loop_
_symmetry_equiv_pos_as_xyz
'x, y, z'
'-x+1/2, y+1/2, -z+1/2'
'-x, -y, -z'
'x-1/2, -y-1/2, z-1/2'

loop_
_atom_site_label
_atom_site_type_symbol
_atom_site_fract_x
_atom_site_fract_y
_atom_site_fract_z
_atom_site_U_iso_or_equiv
_atom_site_adp_type
_atom_site_occupancy
_atom_site_symmetry_multiplicity
_atom_site_calc_flag
_atom_site_refinement_flags
C1 C 0.07608(9) 1.03719(11) 0.91684(9) 0.0104(3) Uani 1 1 d .
C2 C 0.08928(10) 0.97850(11) 0.98066(9) 0.0119(3) Uani 1 1 d .
H2 H 0.0513 0.9301 0.9813 0.014 Uiso 1 1 calc R
C3 C 0.15647(10) 0.98976(11) 1.04249(9) 0.0130(3) Uani 1 1 d .
H3 H 0.1635 0.9504 1.0858 0.016 Uiso 1 1 calc R
C4 C 0.21416(10) 1.05887(11) 1.04156(9) 0.0128(3) Uani 1 1 d .
C5 C 0.32245(11) 0.98363(12) 1.13057(10) 0.0188(4) Uani 1 1 d .
H5A H 0.2949 0.9593 1.1686 0.028 Uiso 1 1 calc R
H5B H 0.3810 0.9940 1.1550 0.028 Uiso 1 1 calc R
H5C H 0.3173 0.9395 1.0884 0.028 Uiso 1 1 calc R
C6 C 0.20166(10) 1.11949(11) 0.98106(9) 0.0116(3) Uani 1 1 d .
H6 H 0.2405 1.1672 0.9811 0.014 Uiso 1 1 calc R
C7 C 0.13120(9) 1.11119(11) 0.91872(9) 0.0108(3) Uani 1 1 d .
C8 C 0.12442(9) 1.17475(11) 0.85586(9) 0.0113(3) Uani 1 1 d .
H8 H 0.1705 1.2133 0.8568 0.014 Uiso 1 1 calc R
C9 C 0.06397(9) 1.24570(11) 0.73221(9) 0.0113(3) Uani 1 1 d .
C10 C 0.10165(10) 1.18865(11) 0.67762(9) 0.0131(3) Uani 1 1 d .
H10A H 0.1582 1.1710 0.7039 0.020 Uiso 1 1 calc R
H10B H 0.1025 1.2252 0.6320 0.020 Uiso 1 1 calc R
H10C H 0.0684 1.1333 0.6621 0.020 Uiso 1 1 calc R
C11 C 0.11903(10) 1.32960(11) 0.75787(10) 0.0150(3) Uani 1 1 d .
H11A H 0.1049 1.3580 0.8025 0.022 Uiso 1 1 calc R
H11B H 0.1104 1.3741 0.7157 0.022 Uiso 1 1 calc R
H11C H 0.1770 1.3104 0.7719 0.022 Uiso 1 1 calc R
C12 C -0.02790(10) 1.27553(11) 0.69641(9) 0.0117(3) Uani 1 1 d .
C13 C -0.03870(10) 1.31312(11) 0.61481(9) 0.0149(3) Uani 1 1 d .
H13A H -0.0358 1.2624 0.5797 0.022 Uiso 1 1 calc R
H13B H 0.0053 1.3574 0.6143 0.022 Uiso 1 1 calc R
H13C H -0.0925 1.3436 0.5983 0.022 Uiso 1 1 calc R
C14 C -0.05544(10) 1.34768(11) 0.74734(10) 0.0151(3) Uani 1 1 d .
H14A H -0.1153 1.3567 0.7299 0.023 Uiso 1 1 calc R
H14B H -0.0272 1.4059 0.7438 0.023 Uiso 1 1 calc R
H14C H -0.0414 1.3265 0.8008 0.023 Uiso 1 1 calc R
C15 C -0.15086(9) 1.18240(11) 0.64735(9) 0.0123(3) Uani 1 1 d .
H15 H -0.1632 1.2258 0.6066 0.015 Uiso 1 1 calc R
C16 C -0.21070(9) 1.11147(11) 0.64632(9) 0.0113(3) Uani 1 1 d .
C17 C -0.27928(10) 1.10656(11) 0.58057(9) 0.0135(3) Uani 1 1 d .
H17 H -0.2847 1.1504 0.5404 0.016 Uiso 1 1 calc R
C18 C -0.33741(10) 1.03868(12) 0.57527(9) 0.0141(3) Uani 1 1 d .
C19 C -0.41510(11) 1.08659(15) 0.45150(10) 0.0261(4) Uani 1 1 d .
H19A H -0.4204 1.1500 0.4680 0.039 Uiso 1 1 calc R
H19B H -0.4645 1.0697 0.4118 0.039 Uiso 1 1 calc R
H19C H -0.3664 1.0814 0.4306 0.039 Uiso 1 1 calc R
C20 C -0.32971(10) 0.97398(11) 0.63454(10) 0.0141(3) Uani 1 1 d .
H20 H -0.3697 0.9266 0.6302 0.017 Uiso 1 1 calc R
C21 C -0.26487(9) 0.97842(11) 0.69878(9) 0.0131(3) Uani 1 1 d .
H21 H -0.2612 0.9347 0.7388 0.016 Uiso 1 1 calc R
C22 C -0.20368(9) 1.04708(11) 0.70617(9) 0.0116(3) Uani 1 1 d .
C23 C -0.05462(9) 0.98131(11) 0.62486(9) 0.0100(3) Uani 1 1 d .
C24 C -0.05760(9) 1.03550(11) 0.55996(9) 0.0112(3) Uani 1 1 d .
H24 H -0.0185 1.0835 0.5629 0.013 Uiso 1 1 calc R
C25 C -0.11638(9) 1.02088(11) 0.49119(9) 0.0122(3) Uani 1 1 d .
H25 H -0.1166 1.0581 0.4477 0.015 Uiso 1 1 calc R
C26 C -0.17506(9) 0.95159(11) 0.48610(9) 0.0120(3) Uani 1 1 d .
C27 C -0.24057(11) 0.99376(12) 0.35723(9) 0.0178(4) Uani 1 1 d .
H27A H -0.2465 1.0576 0.3724 0.027 Uiso 1 1 calc R
H27B H -0.2877 0.9771 0.3149 0.027 Uiso 1 1 calc R
H27C H -0.1894 0.9873 0.3404 0.027 Uiso 1 1 calc R
C28 C -0.17287(9) 0.89611(11) 0.54915(9) 0.0115(3) Uani 1 1 d .
H28 H -0.2131 0.8493 0.5460 0.014 Uiso 1 1 calc R
C29 C -0.11153(9) 0.90842(11) 0.61797(9) 0.0102(3) Uani 1 1 d .
C30 C -0.11211(9) 0.84525(11) 0.68007(9) 0.0109(3) Uani 1 1 d .
H30 H -0.1597 0.8079 0.6756 0.013 Uiso 1 1 calc R
C31 C -0.05963(10) 0.76980(11) 0.80348(9) 0.0114(3) Uani 1 1 d .
C32 C -0.08887(10) 0.82555(11) 0.86401(9) 0.0142(3) Uani 1 1 d .
H32A H -0.0483 0.8735 0.8847 0.021 Uiso 1 1 calc R
H32B H -0.0949 0.7848 0.9058 0.021 Uiso 1 1 calc R
H32C H -0.1422 0.8541 0.8403 0.021 Uiso 1 1 calc R
C33 C -0.12174(10) 0.69343(11) 0.77299(9) 0.0147(3) Uani 1 1 d .
H33A H -0.1778 0.7189 0.7605 0.022 Uiso 1 1 calc R
H33B H -0.1171 0.6456 0.8123 0.022 Uiso 1 1 calc R
H33C H -0.1102 0.6668 0.7266 0.022 Uiso 1 1 calc R
C34 C 0.02954(10) 0.72999(11) 0.83515(9) 0.0131(3) Uani 1 1 d .
C35 C 0.05107(11) 0.65927(11) 0.77954(10) 0.0180(4) Uani 1 1 d .
H35A H 0.0376 0.6846 0.7273 0.027 Uiso 1 1 calc R
H35B H 0.0192 0.6030 0.7804 0.027 Uiso 1 1 calc R
H35C H 0.1102 0.6451 0.7954 0.027 Uiso 1 1 calc R
C36 C 0.03951(10) 0.68549(12) 0.91450(10) 0.0179(4) Uani 1 1 d .
H36A H 0.0906 0.6495 0.9275 0.027 Uiso 1 1 calc R
H36B H -0.0076 0.6450 0.9134 0.027 Uiso 1 1 calc R
H36C H 0.0419 0.7335 0.9532 0.027 Uiso 1 1 calc R
C37 C 0.16219(10) 0.80367(11) 0.88337(9) 0.0136(3) Uani 1 1 d .
H37 H 0.1733 0.7517 0.9163 0.016 Uiso 1 1 calc R
C38 C 0.22827(10) 0.86791(11) 0.88903(9) 0.0116(3) Uani 1 1 d .
C39 C 0.30271(9) 0.84941(11) 0.94568(9) 0.0128(3) Uani 1 1 d .
H39 H 0.3072 0.7952 0.9759 0.015 Uiso 1 1 calc R
C40 C 0.36775(10) 0.90907(11) 0.95684(9) 0.0123(3) Uani 1 1 d .
C41 C 0.45396(10) 0.81381(12) 1.05218(10) 0.0172(4) Uani 1 1 d .
H41A H 0.4152 0.8108 1.0850 0.026 Uiso 1 1 calc R
H41B H 0.5106 0.8108 1.0842 0.026 Uiso 1 1 calc R
H41C H 0.4440 0.7620 1.0162 0.026 Uiso 1 1 calc R
C42 C 0.36065(10) 0.99007(11) 0.91258(9) 0.0134(3) Uani 1 1 d .
H42 H 0.4055 1.0320 0.9209 0.016 Uiso 1 1 calc R
C43 C 0.28928(9) 1.00880(11) 0.85755(9) 0.0120(3) Uani 1 1 d .
H43 H 0.2856 1.0638 0.8284 0.014 Uiso 1 1 calc R
C44 C 0.22129(9) 0.94803(11) 0.84351(9) 0.0106(3) Uani 1 1 d .
Mn1 Mn -0.042413(14) 1.111605(16) 0.789179(13) 0.00992(6) Uani 1 1 d .
Mn2 Mn 0.053126(14) 0.906065(16) 0.758502(13) 0.00932(6) Uani 1 1 d .
N1 N 0.06052(8) 1.18357(9) 0.79820(7) 0.0102(3) Uani 1 1 d .
N2 N -0.08140(8) 1.19300(9) 0.69862(7) 0.0105(3) Uani 1 1 d .
N3 N -0.07041(8) 1.19456(10) 0.88022(8) 0.0155(3) Uani 1 1 d .
N4 N -0.13846(9) 1.21566(9) 0.88444(8) 0.0154(3) Uani 1 1 d .
N5 N -0.20356(10) 1.23639(11) 0.89061(11) 0.0289(4) Uani 1 1 d .
N6 N -0.05249(8) 0.83598(9) 0.74122(7) 0.0099(3) Uani 1 1 d .
N7 N 0.08864(8) 0.80908(9) 0.83789(7) 0.0110(3) Uani 1 1 d .
N8 N 0.08265(8) 0.83683(10) 0.66268(8) 0.0159(3) Uani 1 1 d .
N9 N 0.13664(9) 0.79193(10) 0.65013(9) 0.0197(3) Uani 1 1 d .
N10A N 0.1868(13) 0.7552(13) 0.6240(10) 0.038(3) Uani 0.50 1 d P
N10B N 0.1885(13) 0.7398(13) 0.6454(10) 0.038(3) Uani 0.50 1 d P
O1 O 0.01457(6) 1.01841(7) 0.85494(6) 0.0118(2) Uani 1 1 d .
O2 O 0.28472(7) 1.06864(8) 1.10085(7) 0.0195(3) Uani 1 1 d .
O3 O -0.14235(7) 1.04674(8) 0.76900(6) 0.0134(2) Uani 1 1 d .
O4 O -0.40638(7) 1.02671(9) 0.51543(7) 0.0195(3) Uani 1 1 d .
O5 O -0.00068(7) 1.00141(7) 0.69220(6) 0.0113(2) Uani 1 1 d .
O6 O -0.23775(7) 0.93440(8) 0.42141(6) 0.0155(2) Uani 1 1 d .
O7 O 0.15425(6) 0.96939(8) 0.78939(6) 0.0118(2) Uani 1 1 d .
O8 O 0.44237(7) 0.89807(8) 1.01016(6) 0.0150(2) Uani 1 1 d .

loop_
_atom_site_aniso_label
_atom_site_aniso_U_11
_atom_site_aniso_U_22
_atom_site_aniso_U_33
_atom_site_aniso_U_23
_atom_site_aniso_U_13
_atom_site_aniso_U_12
C1 0.0081(7) 0.0113(7) 0.0117(7) -0.0016(6) 0.0025(6) 0.0015(6)
C2 0.0122(7) 0.0114(8) 0.0127(8) 0.0003(6) 0.0042(6) -0.0009(6)
C3 0.0148(8) 0.0118(8) 0.0119(8) 0.0025(6) 0.0021(6) 0.0008(6)
C4 0.0118(8) 0.0137(8) 0.0111(8) -0.0024(6) -0.0008(6) 0.0002(6)
C5 0.0197(9) 0.0180(9) 0.0149(8) -0.0003(7) -0.0027(7) 0.0055(7)
C6 0.0106(7) 0.0101(7) 0.0137(8) -0.0010(6) 0.0021(6) -0.0010(6)
C7 0.0105(7) 0.0113(8) 0.0111(7) 0.0002(6) 0.0035(6) 0.0005(6)
C8 0.0108(7) 0.0102(7) 0.0135(8) -0.0007(6) 0.0044(6) -0.0021(6)
C9 0.0113(7) 0.0119(7) 0.0110(7) 0.0025(6) 0.0033(6) -0.0013(6)
C10 0.0122(7) 0.0145(8) 0.0134(8) 0.0016(6) 0.0050(6) 0.0000(6)
C11 0.0158(8) 0.0127(8) 0.0160(8) 0.0023(6) 0.0033(6) -0.0028(7)
C12 0.0127(7) 0.0097(7) 0.0126(8) 0.0026(6) 0.0029(6) -0.0009(6)
C13 0.0144(8) 0.0153(8) 0.0148(8) 0.0046(6) 0.0029(6) -0.0004(7)
C14 0.0160(8) 0.0118(8) 0.0177(8) -0.0008(6) 0.0044(7) 0.0016(7)
C15 0.0118(7) 0.0133(8) 0.0123(8) 0.0017(6) 0.0038(6) 0.0026(6)
C16 0.0095(7) 0.0127(8) 0.0124(8) -0.0005(6) 0.0040(6) 0.0013(6)
C17 0.0113(8) 0.0177(8) 0.0112(8) 0.0012(6) 0.0025(6) 0.0026(6)
C18 0.0098(7) 0.0203(9) 0.0116(8) -0.0041(6) 0.0014(6) 0.0020(6)
C19 0.0170(9) 0.0439(12) 0.0142(9) 0.0051(8) -0.0024(7) -0.0036(9)
C20 0.0104(7) 0.0136(8) 0.0195(8) -0.0030(6) 0.0058(6) -0.0021(6)
C21 0.0117(7) 0.0129(8) 0.0156(8) 0.0015(6) 0.0052(6) 0.0008(6)
C22 0.0090(7) 0.0143(8) 0.0122(8) -0.0013(6) 0.0043(6) 0.0014(6)
C23 0.0091(7) 0.0104(7) 0.0107(7) -0.0004(6) 0.0027(6) 0.0034(6)
C24 0.0100(7) 0.0103(7) 0.0135(8) -0.0001(6) 0.0031(6) 0.0001(6)
C25 0.0128(7) 0.0136(8) 0.0108(8) 0.0023(6) 0.0039(6) 0.0026(6)
C26 0.0103(7) 0.0142(8) 0.0108(8) -0.0012(6) 0.0013(6) 0.0020(6)
C27 0.0198(8) 0.0204(9) 0.0106(8) 0.0039(6) -0.0010(7) -0.0014(7)
C28 0.0091(7) 0.0118(8) 0.0139(8) -0.0018(6) 0.0033(6) 0.0002(6)
C29 0.0092(7) 0.0109(7) 0.0108(7) -0.0009(6) 0.0031(6) 0.0010(6)
C30 0.0110(7) 0.0096(7) 0.0130(8) -0.0017(6) 0.0045(6) -0.0002(6)
C31 0.0128(7) 0.0116(8) 0.0097(7) 0.0011(6) 0.0029(6) -0.0026(6)
C32 0.0155(8) 0.0161(8) 0.0117(8) 0.0001(6) 0.0050(6) -0.0028(7)
C33 0.0170(8) 0.0139(8) 0.0125(8) 0.0025(6) 0.0021(6) -0.0053(7)
C34 0.0142(8) 0.0091(8) 0.0157(8) 0.0012(6) 0.0030(6) -0.0025(6)
C35 0.0185(9) 0.0109(8) 0.0246(9) -0.0014(7) 0.0054(7) 0.0007(7)
C36 0.0166(8) 0.0186(9) 0.0170(8) 0.0079(7) 0.0013(7) -0.0046(7)
C37 0.0149(8) 0.0127(8) 0.0133(8) 0.0030(6) 0.0039(6) 0.0017(6)
C38 0.0108(7) 0.0124(8) 0.0121(7) 0.0003(6) 0.0035(6) 0.0004(6)
C39 0.0128(8) 0.0138(8) 0.0117(8) 0.0026(6) 0.0032(6) 0.0021(6)
C40 0.0106(7) 0.0166(8) 0.0094(7) -0.0006(6) 0.0023(6) 0.0025(6)
C41 0.0158(8) 0.0191(9) 0.0148(8) 0.0047(7) 0.0002(6) 0.0025(7)
C42 0.0112(7) 0.0144(8) 0.0149(8) -0.0017(6) 0.0040(6) -0.0020(6)
C43 0.0133(7) 0.0106(8) 0.0128(8) 0.0018(6) 0.0043(6) -0.0001(6)
C44 0.0118(7) 0.0112(8) 0.0089(7) -0.0010(6) 0.0030(6) 0.0010(6)
Mn1 0.00814(12) 0.01077(12) 0.01035(12) 0.00244(9) 0.00134(9) -0.00106(9)
Mn2 0.00882(12) 0.00908(12) 0.00962(12) 0.00174(9) 0.00145(9) -0.00112(9)
N1 0.0118(6) 0.0089(6) 0.0104(6) 0.0009(5) 0.0038(5) -0.0001(5)
N2 0.0105(6) 0.0103(6) 0.0113(6) -0.0001(5) 0.0038(5) 0.0002(5)
N3 0.0151(7) 0.0178(7) 0.0143(7) -0.0006(6) 0.0048(6) -0.0012(6)
N4 0.0179(7) 0.0107(7) 0.0176(7) 0.0002(5) 0.0043(6) -0.0006(6)
N5 0.0183(8) 0.0221(9) 0.0470(11) -0.0029(8) 0.0094(7) 0.0050(7)
N6 0.0123(6) 0.0075(6) 0.0105(6) 0.0001(5) 0.0039(5) -0.0008(5)
N7 0.0122(6) 0.0097(6) 0.0113(6) 0.0008(5) 0.0031(5) -0.0011(5)
N8 0.0156(7) 0.0186(7) 0.0135(7) -0.0013(6) 0.0037(6) 0.0010(6)
N9 0.0126(7) 0.0140(7) 0.0309(9) -0.0056(6) 0.0023(6) -0.0021(6)
N10A 0.019(3) 0.035(8) 0.058(7) -0.017(4) 0.007(5) 0.010(4)
N10B 0.018(3) 0.020(4) 0.076(10) -0.008(5) 0.015(6) 0.003(3)
O1 0.0097(5) 0.0131(6) 0.0109(5) 0.0017(4) -0.0006(4) -0.0027(4)
O2 0.0189(6) 0.0125(6) 0.0201(6) 0.0039(5) -0.0083(5) -0.0034(5)
O3 0.0104(5) 0.0159(6) 0.0128(6) 0.0030(4) 0.0006(4) -0.0027(5)
O4 0.0142(6) 0.0273(7) 0.0143(6) -0.0008(5) -0.0017(5) -0.0040(5)
O5 0.0123(5) 0.0108(5) 0.0095(5) 0.0006(4) 0.0002(4) -0.0011(4)
O6 0.0154(6) 0.0200(6) 0.0090(6) 0.0033(5) -0.0013(5) -0.0038(5)
O7 0.0100(5) 0.0123(6) 0.0120(5) 0.0022(4) 0.0008(4) -0.0005(4)
O8 0.0110(6) 0.0174(6) 0.0140(6) 0.0040(5) -0.0016(5) -0.0003(5)

loop_
_atom_type_symbol
_atom_type_description
_atom_type_scat_dispersion_real
_atom_type_scat_dispersion_imag
_atom_type_scat_source
C C 0.0033 0.0016 'International Tables Vol C Tables 4.2.6.8 and 6.1.1.4'
H H 0.0000 0.0000 'International Tables Vol C Tables 4.2.6.8 and 6.1.1.4'
N N 0.0061 0.0033 'International Tables Vol C Tables 4.2.6.8 and 6.1.1.4'
O O 0.0106 0.0060 'International Tables Vol C Tables 4.2.6.8 and 6.1.1.4'
Mn Mn 0.3368 0.7283 'International Tables Vol C Tables 4.2.6.8 and 6.1.1.4'

loop_
_geom_angle_atom_site_label_1
_geom_angle_atom_site_label_2
_geom_angle_atom_site_label_3
_geom_angle
O1 C1 C2 119.05(14)
O1 C1 C7 122.47(14)
C2 C1 C7 118.39(14)
C3 C2 C1 121.13(15)
C3 C2 H2 119.4
C1 C2 H2 119.4
C2 C3 C4 120.21(15)
C2 C3 H3 119.9
C4 C3 H3 119.9
C6 C4 O2 118.33(14)
C6 C4 C3 120.10(14)
O2 C4 C3 121.57(14)
O2 C5 H5A 109.5
O2 C5 H5B 109.5
H5A C5 H5B 109.5
O2 C5 H5C 109.5
H5A C5 H5C 109.5
H5B C5 H5C 109.5
C4 C6 C7 120.27(15)
C4 C6 H6 119.9
C7 C6 H6 119.9
C1 C7 C6 119.64(14)
C1 C7 C8 123.12(14)
C6 C7 C8 116.93(14)
N1 C8 C7 125.29(15)
N1 C8 H8 117.4
C7 C8 H8 117.4
N1 C9 C11 112.39(12)
N1 C9 C10 106.24(12)
C11 C9 C10 108.23(13)
N1 C9 C12 105.32(12)
C11 C9 C12 110.89(13)
C10 C9 C12 113.74(13)
C9 C10 H10A 109.5
C9 C10 H10B 109.5
H10A C10 H10B 109.5
C9 C10 H10C 109.5
H10A C10 H10C 109.5
H10B C10 H10C 109.5
C9 C11 H11A 109.5
C9 C11 H11B 109.5
H11A C11 H11B 109.5
C9 C11 H11C 109.5
H11A C11 H11C 109.5
H11B C11 H11C 109.5
N2 C12 C13 112.37(13)
N2 C12 C14 105.22(12)
C13 C12 C14 110.07(13)
N2 C12 C9 107.20(12)
C13 C12 C9 111.19(13)
C14 C12 C9 110.61(13)
C12 C13 H13A 109.5
C12 C13 H13B 109.5
H13A C13 H13B 109.5
C12 C13 H13C 109.5
H13A C13 H13C 109.5
H13B C13 H13C 109.5
C12 C14 H14A 109.5
C12 C14 H14B 109.5
H14A C14 H14B 109.5
C12 C14 H14C 109.5
H14A C14 H14C 109.5
H14B C14 H14C 109.5
N2 C15 C16 126.33(15)
N2 C15 H15 116.8
C16 C15 H15 116.8
C22 C16 C17 119.66(15)
C22 C16 C15 122.89(14)
C17 C16 C15 117.45(14)
C18 C17 C16 120.18(15)
C18 C17 H17 119.9
C16 C17 H17 119.9
C17 C18 O4 125.89(15)
C17 C18 C20 120.03(15)
O4 C18 C20 114.08(15)
O4 C19 H19A 109.5
O4 C19 H19B 109.5
H19A C19 H19B 109.5
O4 C19 H19C 109.5
H19A C19 H19C 109.5
H19B C19 H19C 109.5
C21 C20 C18 120.65(15)
C21 C20 H20 119.7
C18 C20 H20 119.7
C20 C21 C22 120.95(15)
C20 C21 H21 119.5
C22 C21 H21 119.5
O3 C22 C16 123.58(14)
O3 C22 C21 117.89(14)
C16 C22 C21 118.52(14)
O5 C23 C24 120.16(14)
O5 C23 C29 121.91(14)
C24 C23 C29 117.88(14)
C25 C24 C23 121.67(15)
C25 C24 H24 119.2
C23 C24 H24 119.2
C24 C25 C26 120.00(15)
C24 C25 H25 120.0
C26 C25 H25 120.0
O6 C26 C28 116.29(14)
O6 C26 C25 124.16(14)
C28 C26 C25 119.55(14)
O6 C27 H27A 109.5
O6 C27 H27B 109.5
H27A C27 H27B 109.5
O6 C27 H27C 109.5
H27A C27 H27C 109.5
H27B C27 H27C 109.5
C26 C28 C29 120.62(15)
C26 C28 H28 119.7
C29 C28 H28 119.7
C28 C29 C23 120.12(14)
C28 C29 C30 116.91(14)
C23 C29 C30 122.94(14)
N6 C30 C29 124.68(14)
N6 C30 H30 117.7
C29 C30 H30 117.7
N6 C31 C33 111.87(12)
N6 C31 C32 106.64(12)
C33 C31 C32 109.41(13)
N6 C31 C34 105.24(12)
C33 C31 C34 111.20(13)
C32 C31 C34 112.37(13)
C31 C32 H32A 109.5
C31 C32 H32B 109.5
H32A C32 H32B 109.5
C31 C32 H32C 109.5
H32A C32 H32C 109.5
H32B C32 H32C 109.5
C31 C33 H33A 109.5
C31 C33 H33B 109.5
H33A C33 H33B 109.5
C31 C33 H33C 109.5
H33A C33 H33C 109.5
H33B C33 H33C 109.5
N7 C34 C36 111.81(13)
N7 C34 C35 105.97(13)
C36 C34 C35 109.30(14)
N7 C34 C31 106.59(12)
C36 C34 C31 111.53(13)
C35 C34 C31 111.49(13)
C34 C35 H35A 109.5
C34 C35 H35B 109.5
H35A C35 H35B 109.5
C34 C35 H35C 109.5
H35A C35 H35C 109.5
H35B C35 H35C 109.5
C34 C36 H36A 109.5
C34 C36 H36B 109.5
H36A C36 H36B 109.5
C34 C36 H36C 109.5
H36A C36 H36C 109.5
H36B C36 H36C 109.5
N7 C37 C38 126.78(15)
N7 C37 H37 116.6
C38 C37 H37 116.6
C44 C38 C39 120.11(15)
C44 C38 C37 123.13(14)
C39 C38 C37 116.73(14)
C40 C39 C38 120.48(15)
C40 C39 H39 119.8
C38 C39 H39 119.8
C39 C40 O8 125.26(15)
C39 C40 C42 119.71(14)
O8 C40 C42 115.03(14)
O8 C41 H41A 109.5
O8 C41 H41B 109.5
H41A C41 H41B 109.5
O8 C41 H41C 109.5
H41A C41 H41C 109.5
H41B C41 H41C 109.5
C43 C42 C40 120.51(15)
C43 C42 H42 119.7
C40 C42 H42 119.7
C42 C43 C44 121.38(15)
C42 C43 H43 119.3
C44 C43 H43 119.3
O7 C44 C38 123.47(14)
O7 C44 C43 118.73(14)
C38 C44 C43 117.79(14)
O3 Mn1 O1 92.65(5)
O3 Mn1 N2 92.65(5)
O1 Mn1 N2 161.81(5)
O3 Mn1 N1 173.64(5)
O1 Mn1 N1 92.01(5)
N2 Mn1 N1 81.62(5)
O3 Mn1 N3 94.45(5)
O1 Mn1 N3 95.63(5)
N2 Mn1 N3 101.29(5)
N1 Mn1 N3 89.38(5)
O3 Mn1 O5 86.19(4)
O1 Mn1 O5 78.31(4)
N2 Mn1 O5 84.71(4)
N1 Mn1 O5 90.53(5)
N3 Mn1 O5 173.93(4)
O7 Mn2 O5 94.47(5)
O7 Mn2 N7 92.84(5)
O5 Mn2 N7 167.57(5)
O7 Mn2 N6 172.08(5)
O5 Mn2 N6 90.73(5)
N7 Mn2 N6 81.03(5)
O7 Mn2 N8 95.60(5)
O5 Mn2 N8 90.47(5)
N7 Mn2 N8 98.81(5)
N6 Mn2 N8 90.32(5)
O7 Mn2 O1 81.22(4)
O5 Mn2 O1 78.41(4)
N7 Mn2 O1 92.81(5)
N6 Mn2 O1 94.01(4)
N8 Mn2 O1 168.10(5)
C8 N1 C9 120.26(13)
C8 N1 Mn1 122.59(11)
C9 N1 Mn1 117.05(9)
C15 N2 C12 120.60(13)
C15 N2 Mn1 124.26(11)
C12 N2 Mn1 114.92(9)
N4 N3 Mn1 125.04(11)
N5 N4 N3 178.18(18)
C30 N6 C31 120.75(13)
C30 N6 Mn2 122.99(11)
C31 N6 Mn2 116.26(9)
C37 N7 C34 118.96(13)
C37 N7 Mn2 124.15(11)
C34 N7 Mn2 116.17(9)
N9 N8 Mn2 138.49(12)
N10B N9 N8 171.0(7)
N10B N9 N10A 21.5(11)
N8 N9 N10A 167.2(7)
C1 O1 Mn1 122.29(10)
C1 O1 Mn2 114.69(9)
Mn1 O1 Mn2 101.94(5)
C4 O2 C5 114.22(13)
C22 O3 Mn1 128.93(10)
C18 O4 C19 116.80(14)
C23 O5 Mn2 120.64(9)
C23 O5 Mn1 120.37(9)
Mn2 O5 Mn1 101.30(4)
C26 O6 C27 115.73(12)
C44 O7 Mn2 129.42(10)
C40 O8 C41 116.55(13)

loop_
_geom_bond_atom_site_label_1
_geom_bond_atom_site_label_2
_geom_bond_distance
C1 O1 1.3419(18)
C1 C2 1.402(2)
C1 C7 1.413(2)
C2 C3 1.380(2)
C2 H2 0.9500
C3 C4 1.397(2)
C3 H3 0.9500
C4 C6 1.375(2)
C4 O2 1.3866(18)
C5 O2 1.431(2)
C5 H5A 0.9800
C5 H5B 0.9800
C5 H5C 0.9800
C6 C7 1.415(2)
C6 H6 0.9500
C7 C8 1.442(2)
C8 N1 1.2967(19)
C8 H8 0.9500
C9 N1 1.5027(19)
C9 C11 1.530(2)
C9 C10 1.534(2)
C9 C12 1.572(2)
C10 H10A 0.9800
C10 H10B 0.9800
C10 H10C 0.9800
C11 H11A 0.9800
C11 H11B 0.9800
C11 H11C 0.9800
C12 N2 1.504(2)
C12 C13 1.532(2)
C12 C14 1.536(2)
C13 H13A 0.9800
C13 H13B 0.9800
C13 H13C 0.9800
C14 H14A 0.9800
C14 H14B 0.9800
C14 H14C 0.9800
C15 N2 1.300(2)
C15 C16 1.435(2)
C15 H15 0.9500
C16 C22 1.409(2)
C16 C17 1.429(2)
C17 C18 1.373(2)
C17 H17 0.9500
C18 O4 1.3787(19)
C18 C20 1.403(2)
C19 O4 1.420(2)
C19 H19A 0.9800
C19 H19B 0.9800
C19 H19C 0.9800
C20 C21 1.375(2)
C20 H20 0.9500
C21 C22 1.413(2)
C21 H21 0.9500
C22 O3 1.3230(18)
C23 O5 1.3491(18)
C23 C24 1.398(2)
C23 C29 1.410(2)
C24 C25 1.391(2)
C24 H24 0.9500
C25 C26 1.394(2)
C25 H25 0.9500
C26 O6 1.3809(18)
C26 C28 1.384(2)
C27 O6 1.4317(19)
C27 H27A 0.9800
C27 H27B 0.9800
C27 H27C 0.9800
C28 C29 1.408(2)
C28 H28 0.9500
C29 C30 1.447(2)
C30 N6 1.2942(19)
C30 H30 0.9500
C31 N6 1.5025(19)
C31 C33 1.527(2)
C31 C32 1.530(2)
C31 C34 1.569(2)
C32 H32A 0.9800
C32 H32B 0.9800
C32 H32C 0.9800
C33 H33A 0.9800
C33 H33B 0.9800
C33 H33C 0.9800
C34 N7 1.510(2)
C34 C36 1.536(2)
C34 C35 1.538(2)
C35 H35A 0.9800
C35 H35B 0.9800
C35 H35C 0.9800
C36 H36A 0.9800
C36 H36B 0.9800
C36 H36C 0.9800
C37 N7 1.299(2)
C37 C38 1.432(2)
C37 H37 0.9500
C38 C44 1.412(2)
C38 C39 1.424(2)
C39 C40 1.367(2)
C39 H39 0.9500
C40 O8 1.3808(18)
C40 C42 1.410(2)
C41 O8 1.4279(19)
C41 H41A 0.9800
C41 H41B 0.9800
C41 H41C 0.9800
C42 C43 1.375(2)
C42 H42 0.9500
C43 C44 1.413(2)
C43 H43 0.9500
C44 O7 1.3256(18)
Mn1 O3 1.8748(11)
Mn1 O1 1.8934(11)
Mn1 N2 1.9867(13)
Mn1 N1 1.9869(13)
Mn1 N3 2.1742(14)
Mn1 O5 2.5870(11)
Mn2 O7 1.8845(11)
Mn2 O5 1.9031(11)
Mn2 N7 1.9894(13)
Mn2 N6 1.9959(13)
Mn2 N8 2.1538(14)
Mn2 O1 2.5768(12)
N3 N4 1.1988(19)
N4 N5 1.161(2)
N8 N9 1.180(2)
N9 N10B 1.17(2)
N9 N10A 1.19(2)
